data_4023188
loop_
_publ_author_name
'Matthew Vale'
'Maren Pink'
'Suchada Rajca'
'Andrzej Rajca'

_publ_section_title
;
 Synthesis, Structure, and Conformation of Aza[1~n~]metacyclophanes
;
_journal_name_full 'Journal of Organic Chemistry'
_journal_page_first 27
_journal_page_last 35
_journal_paper_doi 10.1021/jo702151n
_journal_volume 73
_journal_year 2008
_chemical_formula_moiety 'C102 H114 N6'
_chemical_formula_sum 'C102 H114 N6'
_chemical_formula_weight 1423.99
_chemical_name_systematic
; 
 ? 
;
_space_group_IT_number 2
_symmetry_cell_setting triclinic
_symmetry_space_group_name_Hall '-P 1'
_symmetry_space_group_name_H-M 'P -1'
_atom_sites_solution_hydrogens geom
_atom_sites_solution_primary direct
_atom_sites_solution_secondary difmap
_audit_creation_method SHELXL-97
_cell_angle_alpha 65.2950(10)
_cell_angle_beta 88.7960(10)
_cell_angle_gamma 74.8810(10)
_cell_formula_units_Z 1
_cell_length_a 10.5896(4)
_cell_length_b 13.7649(5)
_cell_length_c 16.4623(9)
_cell_measurement_reflns_used 7434
_cell_measurement_temperature 128(2)
_cell_measurement_theta_max 25.0
_cell_measurement_theta_min 2.2
_cell_volume 2093.91(16)
_computing_cell_refinement 'SAINT (Bruker, current version)'
_computing_data_collection 'SMART (Bruker, current version)'
_computing_data_reduction 'SAINT (Bruker, current version)'
_computing_molecular_graphics 'SHELXTL (Bruker)'
_computing_publication_material 'SHELXTL (Bruker)'
_computing_structure_refinement 'SHELXL-97 (Sheldrick, 1997)'
_computing_structure_solution 'SIR-92 (Altomare et al., 1993)'
_diffrn_ambient_temperature 128(2)
_diffrn_detector 'CCD area detector'
_diffrn_detector_area_resol_mean 44.52
_diffrn_detector_type 'Bruker SMART 6000'
_diffrn_measured_fraction_theta_full 0.995
_diffrn_measured_fraction_theta_max 0.995
_diffrn_measurement_details '0.30 degree frames measured for 30 seconds each'
_diffrn_measurement_device 'three-circle goniometer with fixed chi'
_diffrn_measurement_device_type 'Bruker Platform goniometer'
_diffrn_measurement_method \w-scans
_diffrn_radiation_monochromator graphite
_diffrn_radiation_source 'fine-focus sealed tube'
_diffrn_radiation_type MoK\a
_diffrn_radiation_wavelength 0.71073
_diffrn_reflns_av_R_equivalents 0.0413
_diffrn_reflns_av_sigmaI/netI 0.0558
_diffrn_reflns_limit_h_max 12
_diffrn_reflns_limit_h_min -12
_diffrn_reflns_limit_k_max 16
_diffrn_reflns_limit_k_min -16
_diffrn_reflns_limit_l_max 19
_diffrn_reflns_limit_l_min -19
_diffrn_reflns_number 19498
_diffrn_reflns_theta_full 25.05
_diffrn_reflns_theta_max 25.05
_diffrn_reflns_theta_min 2.24
_diffrn_standards_interval_time 909
_diffrn_standards_number 164
_exptl_absorpt_coefficient_mu 0.065
_exptl_absorpt_correction_T_max 0.9890
_exptl_absorpt_correction_T_min 0.9858
_exptl_absorpt_correction_type multi-scan
_exptl_absorpt_process_details 'SADABS, R. Blessing (1995)'
_exptl_crystal_colour colorless
_exptl_crystal_density_diffrn 1.129
_exptl_crystal_density_method 'not measured'
_exptl_crystal_description block
_exptl_crystal_F_000 768
_exptl_crystal_size_max 0.22
_exptl_crystal_size_mid 0.20
_exptl_crystal_size_min 0.17
_refine_diff_density_max 0.181
_refine_diff_density_min -0.193
_refine_diff_density_rms 0.036
_refine_ls_extinction_method none
_refine_ls_goodness_of_fit_ref 1.009
_refine_ls_hydrogen_treatment riding
_refine_ls_matrix_type full
_refine_ls_number_parameters 548
_refine_ls_number_reflns 7400
_refine_ls_number_restraints 30
_refine_ls_restrained_S_all 1.010
_refine_ls_R_factor_all 0.0705
_refine_ls_R_factor_gt 0.0420
_refine_ls_shift/su_max 0.001
_refine_ls_shift/su_mean 0.000
_refine_ls_structure_factor_coef Fsqd
_refine_ls_weighting_details 'calc w=1/[\s^2^(Fo^2^)+(0.0394P)^2^+0.4235P] where P=(Fo^2^+2Fc^2^)/3'
_refine_ls_weighting_scheme calc
_refine_ls_wR_factor_gt 0.0932
_refine_ls_wR_factor_ref 0.1063
_reflns_number_gt 5217
_reflns_number_total 7400
_reflns_threshold_expression >2sigma(I)
_cod_data_source_file jo702151n-File003.cif
_cod_data_source_block 02451
_cod_depositor_comments
;
The following automatic conversions were performed:

'_exptl_absorpt_correction_type' tag value 'multi-scans' was replaced
with 'multi-scan' value.

Automatic conversion script
Id: cif_fix_values 1646 2011-03-28 12:23:43Z adriana 
;
_cod_database_code 4023188

loop_
_symmetry_equiv_pos_as_xyz
'x, y, z'
'-x, -y, -z'

loop_
_atom_site_label
_atom_site_type_symbol
_atom_site_fract_x
_atom_site_fract_y
_atom_site_fract_z
_atom_site_U_iso_or_equiv
_atom_site_adp_type
_atom_site_occupancy
_atom_site_symmetry_multiplicity
_atom_site_calc_flag
_atom_site_refinement_flags
_atom_site_disorder_assembly
_atom_site_disorder_group
N1 N -0.04885(13) -0.05311(11) 0.22886(9) 0.0222(3) Uani 1 1 d . . .
N2 N 0.16468(13) 0.21375(11) 0.24268(9) 0.0221(3) Uani 1 1 d . . .
N3 N 0.34074(13) -0.01074(10) 0.55377(8) 0.0207(3) Uani 1 1 d . . .
C1 C -0.03697(16) -0.16851(13) 0.24623(11) 0.0237(4) Uani 1 1 d . . .
H1A H -0.1182 -0.1874 0.2703 0.024(4) Uiso 1 1 calc R . .
H1B H 0.0372 -0.2180 0.2929 0.022(4) Uiso 1 1 calc R . .
C2 C -0.01469(16) -0.19117(13) 0.16366(11) 0.0235(4) Uani 1 1 d . . .
C3 C -0.09443(18) -0.12409(15) 0.08394(12) 0.0333(4) Uani 1 1 d . . .
H3 H -0.1645 -0.0628 0.0807 0.034(5) Uiso 1 1 calc R . .
C4 C -0.0736(2) -0.14503(17) 0.00891(12) 0.0391(5) Uani 1 1 d . . .
H4 H -0.1293 -0.0985 -0.0453 0.052(6) Uiso 1 1 calc R . .
C5 C 0.02823(19) -0.23362(16) 0.01278(12) 0.0358(5) Uani 1 1 d . . .
H5 H 0.0433 -0.2476 -0.0389 0.047(6) Uiso 1 1 calc R . .
C6 C 0.10798(19) -0.30175(16) 0.09189(12) 0.0341(4) Uani 1 1 d . . .
H6 H 0.1777 -0.3631 0.0950 0.040(5) Uiso 1 1 calc R . .
C7 C 0.08610(17) -0.28046(14) 0.16679(11) 0.0283(4) Uani 1 1 d . . .
H7 H 0.1411 -0.3278 0.2212 0.032(5) Uiso 1 1 calc R . .
C8 C 0.06464(15) -0.01868(13) 0.22760(10) 0.0206(4) Uani 1 1 d . . .
C9 C 0.18690(16) -0.08250(13) 0.21971(10) 0.0224(4) Uani 1 1 d . . .
H9 H 0.1919 -0.1498 0.2149 0.023(4) Uiso 1 1 calc R . .
C10 C 0.30124(16) -0.05040(13) 0.21865(11) 0.0230(4) Uani 1 1 d . A .
C11 C 0.29288(16) 0.04856(14) 0.22571(10) 0.0232(4) Uani 1 1 d . . .
H11 H 0.3698 0.0720 0.2253 0.025(4) Uiso 1 1 calc R . .
C12 C 0.17201(16) 0.11284(13) 0.23340(10) 0.0212(4) Uani 1 1 d . . .
C13 C 0.05879(16) 0.08032(13) 0.23436(10) 0.0212(4) Uani 1 1 d . . .
H13 H -0.0230 0.1252 0.2396 0.023(4) Uiso 1 1 calc R . .
C14 C 0.43236(17) -0.12052(14) 0.20514(12) 0.0294(4) Uani 1 1 d D . .
C15 C 0.4491(5) -0.0740(4) 0.1061(2) 0.0639(14) Uani 0.813(11) 1 d PD A 1
H15A H 0.5323 -0.1173 0.0962 0.096 Uiso 0.813(11) 1 calc PR A 1
H15B H 0.4497 0.0039 0.0844 0.096 Uiso 0.813(11) 1 calc PR A 1
H15C H 0.3761 -0.0784 0.0734 0.096 Uiso 0.813(11) 1 calc PR A 1
C16 C 0.5475(3) -0.1151(4) 0.2573(4) 0.0420(9) Uani 0.813(11) 1 d PD A 1
H16A H 0.5304 -0.1361 0.3203 0.063 Uiso 0.813(11) 1 calc PR A 1
H16B H 0.5563 -0.0391 0.2307 0.063 Uiso 0.813(11) 1 calc PR A 1
H16C H 0.6290 -0.1665 0.2540 0.063 Uiso 0.813(11) 1 calc PR A 1
C17 C 0.4357(5) -0.2431(3) 0.2414(4) 0.0549(13) Uani 0.813(11) 1 d PD A 1
H17A H 0.5240 -0.2870 0.2396 0.082 Uiso 0.813(11) 1 calc PR A 1
H17B H 0.3719 -0.2517 0.2044 0.082 Uiso 0.813(11) 1 calc PR A 1
H17C H 0.4132 -0.2693 0.3036 0.082 Uiso 0.813(11) 1 calc PR A 1
C15D C 0.418(2) -0.109(2) 0.1070(9) 0.0639(14) Uani 0.187(11) 1 d PD A 2
H15D H 0.5043 -0.1384 0.0906 0.096 Uiso 0.187(11) 1 calc PR A 2
H15E H 0.3820 -0.0305 0.0656 0.096 Uiso 0.187(11) 1 calc PR A 2
H15F H 0.3584 -0.1513 0.1033 0.096 Uiso 0.187(11) 1 calc PR A 2
C16D C 0.5531(13) -0.0854(14) 0.2148(15) 0.0420(9) Uani 0.187(11) 1 d PD A 2
H16D H 0.5557 -0.0776 0.2712 0.063 Uiso 0.187(11) 1 calc PR A 2
H16E H 0.5497 -0.0140 0.1642 0.063 Uiso 0.187(11) 1 calc PR A 2
H16F H 0.6321 -0.1419 0.2153 0.063 Uiso 0.187(11) 1 calc PR A 2
C17D C 0.458(3) -0.2460(12) 0.2618(15) 0.0420(9) Uani 0.187(11) 1 d PD A 2
H17D H 0.3793 -0.2683 0.2552 0.063 Uiso 0.187(11) 1 calc PR A 2
H17E H 0.4778 -0.2637 0.3251 0.063 Uiso 0.187(11) 1 calc PR A 2
H17F H 0.5323 -0.2862 0.2414 0.063 Uiso 0.187(11) 1 calc PR A 2
C18 C 0.10289(17) 0.31972(13) 0.16785(11) 0.0255(4) Uani 1 1 d . . .
H18A H 0.0905 0.3056 0.1147 0.029(5) Uiso 1 1 calc R . .
H18B H 0.1646 0.3663 0.1539 0.036(5) Uiso 1 1 calc R . .
C19 C -0.02850(17) 0.38660(14) 0.18040(12) 0.0290(4) Uani 1 1 d . . .
C20 C -0.0746(2) 0.49821(16) 0.12109(15) 0.0438(5) Uani 1 1 d . . .
H20 H -0.0246 0.5303 0.0736 0.050(6) Uiso 1 1 calc R . .
C21 C -0.1929(2) 0.56315(19) 0.13066(19) 0.0639(7) Uani 1 1 d . . .
H21A H -0.2238 0.6395 0.0897 0.065(7) Uiso 1 1 calc R . .
C22 C -0.2659(2) 0.5173(2) 0.19938(19) 0.0631(7) Uani 1 1 d . . .
H22 H -0.3471 0.5619 0.2058 0.078(8) Uiso 1 1 calc R . .
C23 C -0.2209(2) 0.40635(19) 0.25906(16) 0.0494(6) Uani 1 1 d . . .
H23 H -0.2710 0.3745 0.3065 0.049(6) Uiso 1 1 calc R . .
C24 C -0.10248(18) 0.34182(16) 0.24940(13) 0.0353(4) Uani 1 1 d . . .
H24 H -0.0716 0.2657 0.2907 0.031(5) Uiso 1 1 calc R . .
C25 C 0.20475(15) 0.20800(13) 0.32513(10) 0.0204(4) Uani 1 1 d . . .
C26 C 0.19935(16) 0.30344(13) 0.33684(11) 0.0223(4) Uani 1 1 d . . .
H26 H 0.1717 0.3742 0.2869 0.024(4) Uiso 1 1 calc R . .
C27 C 0.23398(15) 0.29692(13) 0.42083(11) 0.0216(4) Uani 1 1 d . . .
C28 C 0.27760(15) 0.19320(13) 0.49313(10) 0.0200(3) Uani 1 1 d . . .
H28 H 0.3017 0.1880 0.5504 0.022(4) Uiso 1 1 calc R . .
C29 C 0.28635(15) 0.09590(13) 0.48224(10) 0.0191(3) Uani 1 1 d . . .
C30 C 0.24843(15) 0.10427(13) 0.39898(10) 0.0199(3) Uani 1 1 d . . .
H30 H 0.2522 0.0386 0.3919 0.020(4) Uiso 1 1 calc R . .
C31 C 0.22612(17) 0.40583(13) 0.42854(11) 0.0254(4) Uani 1 1 d . . .
C32 C 0.2554(2) 0.38694(15) 0.52544(12) 0.0329(4) Uani 1 1 d . . .
H32A H 0.1944 0.3493 0.5633 0.038(5) Uiso 1 1 calc R . .
H32B H 0.2446 0.4588 0.5274 0.037(5) Uiso 1 1 calc R . .
H32C H 0.3459 0.3406 0.5477 0.032(5) Uiso 1 1 calc R . .
C33 C 0.32707(18) 0.45943(15) 0.37096(12) 0.0325(4) Uani 1 1 d . . .
H33A H 0.4157 0.4090 0.3937 0.042(6) Uiso 1 1 calc R . .
H33B H 0.3220 0.5299 0.3741 0.034(5) Uiso 1 1 calc R . .
H33C H 0.3078 0.4736 0.3084 0.033(5) Uiso 1 1 calc R . .
C34 C 0.08784(18) 0.48589(14) 0.39370(12) 0.0315(4) Uani 1 1 d . . .
H34A H 0.0234 0.4520 0.4303 0.046(6) Uiso 1 1 calc R . .
H34B H 0.0678 0.5011 0.3310 0.036(5) Uiso 1 1 calc R . .
H34C H 0.0840 0.5557 0.3976 0.042(5) Uiso 1 1 calc R . .
C35 C 0.39406(16) -0.10248(13) 0.52863(11) 0.0215(4) Uani 1 1 d . . .
H35A H 0.4642 -0.1593 0.5758 0.021(4) Uiso 1 1 calc R . .
H35B H 0.4355 -0.0738 0.4721 0.022(4) Uiso 1 1 calc R . .
C36 C 0.29605(16) -0.15883(13) 0.51550(11) 0.0230(4) Uani 1 1 d . . .
C37 C 0.33737(19) -0.23868(15) 0.48272(12) 0.0334(4) Uani 1 1 d . . .
H37 H 0.4262 -0.2576 0.4704 0.040(5) Uiso 1 1 calc R . .
C38 C 0.2517(2) -0.29108(16) 0.46775(14) 0.0419(5) Uani 1 1 d . . .
H38 H 0.2817 -0.3447 0.4444 0.058(7) Uiso 1 1 calc R . .
C39 C 0.1229(2) -0.26603(16) 0.48646(12) 0.0368(5) Uani 1 1 d . . .
H39 H 0.0641 -0.3026 0.4767 0.052(6) Uiso 1 1 calc R . .
C40 C 0.08033(18) -0.18736(15) 0.51944(11) 0.0304(4) Uani 1 1 d . . .
H40 H -0.0082 -0.1699 0.5328 0.033(5) Uiso 1 1 calc R . .
C41 C 0.16547(16) -0.13353(14) 0.53331(11) 0.0263(4) Uani 1 1 d . . .
H41 H 0.1345 -0.0787 0.5552 0.033(5) Uiso 1 1 calc R . .
C42 C 0.31082(15) -0.03781(13) 0.64354(10) 0.0198(3) Uani 1 1 d . . .
C43 C 0.39018(16) -0.13279(13) 0.71417(11) 0.0236(4) Uani 1 1 d . . .
H43 H 0.4678 -0.1748 0.7013 0.021(4) Uiso 1 1 calc R . .
C44 C 0.35888(16) -0.16732(13) 0.80224(11) 0.0245(4) Uani 1 1 d . . .
C45 C 0.24678(16) -0.10251(13) 0.82070(11) 0.0237(4) Uani 1 1 d . . .
H45 H 0.2245 -0.1233 0.8807 0.031(5) Uiso 1 1 calc R . .
C46 C 0.16856(15) -0.00838(13) 0.75172(11) 0.0210(4) Uani 1 1 d . . .
C47 C 0.19820(15) 0.02424(13) 0.66367(10) 0.0196(3) Uani 1 1 d . . .
H47 H 0.1422 0.0886 0.6170 0.019(4) Uiso 1 1 calc R . .
C48 C 0.44198(17) -0.27472(15) 0.87909(12) 0.0344(4) Uani 1 1 d . . .
C49 C 0.5028(3) -0.2460(2) 0.94673(16) 0.0680(8) Uani 1 1 d . . .
H49A H 0.5599 -0.1986 0.9167 0.102 Uiso 1 1 calc R . .
H49B H 0.5546 -0.3146 0.9960 0.102 Uiso 1 1 calc R . .
H49C H 0.4327 -0.2064 0.9707 0.102 Uiso 1 1 calc R . .
C50 C 0.35351(19) -0.34926(16) 0.92658(14) 0.0440(5) Uani 1 1 d . . .
H50A H 0.3116 -0.3656 0.8830 0.066 Uiso 1 1 calc R . .
H50B H 0.2857 -0.3110 0.9528 0.066 Uiso 1 1 calc R . .
H50C H 0.4066 -0.4190 0.9743 0.066 Uiso 1 1 calc R . .
C51 C 0.5519(2) -0.34007(17) 0.84528(15) 0.0594(7) Uani 1 1 d . . .
H51A H 0.5139 -0.3607 0.8031 0.089 Uiso 1 1 calc R . .
H51B H 0.6023 -0.4076 0.8963 0.089 Uiso 1 1 calc R . .
H51C H 0.6101 -0.2940 0.8147 0.089 Uiso 1 1 calc R . .

loop_
_atom_site_aniso_label
_atom_site_aniso_U_11
_atom_site_aniso_U_22
_atom_site_aniso_U_33
_atom_site_aniso_U_23
_atom_site_aniso_U_13
_atom_site_aniso_U_12
N1 0.0194(7) 0.0224(7) 0.0274(7) -0.0131(6) 0.0049(6) -0.0061(6)
N2 0.0254(8) 0.0199(7) 0.0219(7) -0.0106(6) 0.0001(6) -0.0047(6)
N3 0.0221(7) 0.0182(7) 0.0218(7) -0.0092(6) 0.0032(6) -0.0042(6)
C1 0.0236(9) 0.0225(9) 0.0243(9) -0.0092(7) 0.0029(7) -0.0067(7)
C2 0.0248(9) 0.0239(9) 0.0252(9) -0.0116(7) 0.0033(7) -0.0105(7)
C3 0.0321(10) 0.0333(10) 0.0304(10) -0.0136(9) -0.0027(8) -0.0017(9)
C4 0.0418(12) 0.0460(12) 0.0255(10) -0.0131(9) -0.0063(9) -0.0086(10)
C5 0.0411(11) 0.0474(12) 0.0298(10) -0.0236(10) 0.0067(9) -0.0181(10)
C6 0.0340(11) 0.0361(10) 0.0402(11) -0.0244(9) 0.0073(9) -0.0091(9)
C7 0.0322(10) 0.0251(9) 0.0269(9) -0.0111(8) 0.0007(8) -0.0068(8)
C8 0.0211(9) 0.0240(8) 0.0166(8) -0.0087(7) 0.0019(6) -0.0057(7)
C9 0.0251(9) 0.0215(8) 0.0221(8) -0.0113(7) 0.0017(7) -0.0054(7)
C10 0.0215(9) 0.0259(9) 0.0215(8) -0.0112(7) 0.0015(7) -0.0045(7)
C11 0.0211(9) 0.0287(9) 0.0228(9) -0.0129(8) 0.0018(7) -0.0087(7)
C12 0.0258(9) 0.0215(8) 0.0175(8) -0.0094(7) 0.0010(7) -0.0064(7)
C13 0.0207(9) 0.0231(8) 0.0191(8) -0.0100(7) 0.0023(6) -0.0032(7)
C14 0.0224(9) 0.0315(10) 0.0386(10) -0.0209(9) 0.0030(8) -0.0042(8)
C15 0.050(3) 0.083(3) 0.0446(14) -0.0305(18) 0.0156(14) 0.0089(19)
C16 0.0247(11) 0.039(2) 0.063(3) -0.027(2) -0.0033(15) -0.0018(11)
C17 0.024(2) 0.0393(16) 0.111(4) -0.045(2) 0.011(2) -0.0031(14)
C15D 0.050(3) 0.083(3) 0.0446(14) -0.0305(18) 0.0156(14) 0.0089(19)
C16D 0.0247(11) 0.039(2) 0.063(3) -0.027(2) -0.0033(15) -0.0018(11)
C17D 0.0247(11) 0.039(2) 0.063(3) -0.027(2) -0.0033(15) -0.0018(11)
C18 0.0298(10) 0.0242(9) 0.0228(9) -0.0101(7) -0.0014(7) -0.0074(8)
C19 0.0290(10) 0.0260(9) 0.0338(10) -0.0154(8) -0.0066(8) -0.0052(8)
C20 0.0395(12) 0.0286(10) 0.0527(13) -0.0102(10) -0.0090(10) -0.0034(9)
C21 0.0506(15) 0.0289(12) 0.093(2) -0.0172(13) -0.0178(14) 0.0067(11)
C22 0.0384(14) 0.0514(15) 0.097(2) -0.0406(15) -0.0032(13) 0.0076(12)
C23 0.0339(12) 0.0545(14) 0.0620(15) -0.0326(12) 0.0041(11) -0.0026(11)
C24 0.0317(11) 0.0335(11) 0.0404(11) -0.0190(9) -0.0014(9) -0.0025(9)
C25 0.0160(8) 0.0229(8) 0.0230(8) -0.0110(7) 0.0043(7) -0.0048(7)
C26 0.0228(9) 0.0188(8) 0.0214(9) -0.0067(7) 0.0020(7) -0.0027(7)
C27 0.0193(8) 0.0225(8) 0.0259(9) -0.0126(7) 0.0054(7) -0.0071(7)
C28 0.0189(8) 0.0234(8) 0.0206(8) -0.0119(7) 0.0036(6) -0.0063(7)
C29 0.0155(8) 0.0205(8) 0.0210(8) -0.0089(7) 0.0043(6) -0.0046(7)
C30 0.0183(8) 0.0196(8) 0.0253(9) -0.0124(7) 0.0048(7) -0.0063(7)
C31 0.0299(10) 0.0189(8) 0.0278(9) -0.0107(7) 0.0027(7) -0.0062(7)
C32 0.0468(12) 0.0242(9) 0.0334(10) -0.0177(8) 0.0019(9) -0.0096(9)
C33 0.0399(11) 0.0256(9) 0.0371(11) -0.0161(8) 0.0034(9) -0.0128(9)
C34 0.0364(11) 0.0225(9) 0.0340(10) -0.0130(8) 0.0045(8) -0.0042(8)
C35 0.0204(9) 0.0193(8) 0.0245(9) -0.0111(7) 0.0026(7) -0.0021(7)
C36 0.0258(9) 0.0190(8) 0.0222(9) -0.0075(7) 0.0017(7) -0.0055(7)
C37 0.0344(11) 0.0305(10) 0.0423(11) -0.0217(9) 0.0128(9) -0.0108(9)
C38 0.0556(14) 0.0384(11) 0.0513(13) -0.0318(10) 0.0150(10) -0.0237(10)
C39 0.0474(12) 0.0411(11) 0.0324(10) -0.0168(9) 0.0065(9) -0.0274(10)
C40 0.0277(10) 0.0372(10) 0.0291(10) -0.0136(9) 0.0032(8) -0.0148(8)
C41 0.0259(9) 0.0262(9) 0.0286(9) -0.0141(8) 0.0014(7) -0.0059(8)
C42 0.0193(8) 0.0185(8) 0.0231(8) -0.0090(7) 0.0021(7) -0.0077(7)
C43 0.0181(9) 0.0233(9) 0.0277(9) -0.0101(7) 0.0019(7) -0.0045(7)
C44 0.0208(9) 0.0230(9) 0.0263(9) -0.0068(7) -0.0008(7) -0.0067(7)
C45 0.0254(9) 0.0259(9) 0.0207(9) -0.0089(7) 0.0039(7) -0.0103(8)
C46 0.0188(8) 0.0232(9) 0.0253(9) -0.0131(7) 0.0024(7) -0.0083(7)
C47 0.0193(8) 0.0188(8) 0.0213(8) -0.0091(7) -0.0011(7) -0.0048(7)
C48 0.0261(10) 0.0325(10) 0.0275(10) 0.0004(8) -0.0003(8) -0.0031(8)
C49 0.0725(18) 0.0586(15) 0.0472(14) 0.0008(12) -0.0344(13) -0.0134(14)
C50 0.0336(11) 0.0316(11) 0.0431(12) 0.0013(9) 0.0076(9) -0.0008(9)
C51 0.0337(12) 0.0414(12) 0.0524(14) 0.0137(11) 0.0124(10) 0.0127(10)

loop_
_atom_type_symbol
_atom_type_description
_atom_type_scat_dispersion_real
_atom_type_scat_dispersion_imag
_atom_type_scat_source
C C 0.0033 0.0016 'International Tables Vol C Tables 4.2.6.8 and 6.1.1.4'
H H 0.0000 0.0000 'International Tables Vol C Tables 4.2.6.8 and 6.1.1.4'
N N 0.0061 0.0033 'International Tables Vol C Tables 4.2.6.8 and 6.1.1.4'

loop_
_geom_angle_atom_site_label_1
_geom_angle_atom_site_label_2
_geom_angle_atom_site_label_3
_geom_angle
_geom_angle_site_symmetry_1
_geom_angle_site_symmetry_3
_geom_angle_publ_flag
C8 N1 C46 118.31(12) . 2_556 ?
C8 N1 C1 119.66(13) . . ?
C46 N1 C1 117.64(12) 2_556 . ?
C25 N2 C12 119.88(13) . . ?
C25 N2 C18 121.29(13) . . ?
C12 N2 C18 118.54(12) . . ?
C42 N3 C29 122.83(12) . . ?
C42 N3 C35 117.79(12) . . ?
C29 N3 C35 116.52(12) . . ?
N1 C1 C2 113.68(13) . . ?
N1 C1 H1A 108.8 . . ?
C2 C1 H1A 108.8 . . ?
N1 C1 H1B 108.8 . . ?
C2 C1 H1B 108.8 . . ?
H1A C1 H1B 107.7 . . ?
C3 C2 C7 118.43(15) . . ?
C3 C2 C1 121.15(15) . . ?
C7 C2 C1 120.42(15) . . ?
C4 C3 C2 120.91(17) . . ?
C4 C3 H3 119.5 . . ?
C2 C3 H3 119.5 . . ?
C5 C4 C3 119.98(17) . . ?
C5 C4 H4 120.0 . . ?
C3 C4 H4 120.0 . . ?
C6 C5 C4 119.83(17) . . ?
C6 C5 H5 120.1 . . ?
C4 C5 H5 120.1 . . ?
C5 C6 C7 119.81(17) . . ?
C5 C6 H6 120.1 . . ?
C7 C6 H6 120.1 . . ?
C6 C7 C2 121.03(16) . . ?
C6 C7 H7 119.5 . . ?
C2 C7 H7 119.5 . . ?
C13 C8 N1 120.80(14) . . ?
C13 C8 C9 118.34(15) . . ?
N1 C8 C9 120.87(14) . . ?
C10 C9 C8 122.02(15) . . ?
C10 C9 H9 119.0 . . ?
C8 C9 H9 119.0 . . ?
C9 C10 C11 118.55(15) . . ?
C9 C10 C14 120.06(14) . . ?
C11 C10 C14 121.32(14) . . ?
C12 C11 C10 120.00(15) . . ?
C12 C11 H11 120.0 . . ?
C10 C11 H11 120.0 . . ?
C13 C12 C11 121.07(15) . . ?
C13 C12 N2 119.27(14) . . ?
C11 C12 N2 119.65(14) . . ?
C12 C13 C8 120.02(14) . . ?
C12 C13 H13 120.0 . . ?
C8 C13 H13 120.0 . . ?
C15 C14 C16D 85.4(7) . . ?
C15 C14 C17 110.6(3) . . ?
C16D C14 C17 121.5(7) . . ?
C15 C14 C17D 121.1(11) . . ?
C16D C14 C17D 109.8(9) . . ?
C17 C14 C17D 14.8(8) . . ?
C15 C14 C16 109.8(2) . . ?
C16D C14 C16 24.8(7) . . ?
C17 C14 C16 106.7(2) . . ?
C17D C14 C16 92.6(8) . . ?
C15 C14 C10 108.2(2) . . ?
C16D C14 C10 115.8(6) . . ?
C17 C14 C10 111.4(2) . . ?
C17D C14 C10 113.7(11) . . ?
C16 C14 C10 110.09(17) . . ?
C15 C14 C15D 24.3(8) . . ?
C16D C14 C15D 107.3(9) . . ?
C17 C14 C15D 89.8(9) . . ?
C17D C14 C15D 102.6(11) . . ?
C16 C14 C15D 130.1(8) . . ?
C10 C14 C15D 106.4(8) . . ?
C14 C15 H15A 109.5 . . ?
C14 C15 H15B 109.5 . . ?
C14 C15 H15C 109.5 . . ?
C14 C16 H16A 109.5 . . ?
C14 C16 H16B 109.5 . . ?
C14 C16 H16C 109.5 . . ?
C14 C17 H17A 109.5 . . ?
C14 C17 H17B 109.5 . . ?
C14 C17 H17C 109.5 . . ?
C14 C15D H15D 109.5 . . ?
C14 C15D H15E 109.5 . . ?
H15D C15D H15E 109.5 . . ?
C14 C15D H15F 109.5 . . ?
H15D C15D H15F 109.5 . . ?
H15E C15D H15F 109.5 . . ?
C14 C16D H16D 109.5 . . ?
C14 C16D H16E 109.5 . . ?
H16D C16D H16E 109.5 . . ?
C14 C16D H16F 109.5 . . ?
H16D C16D H16F 109.5 . . ?
H16E C16D H16F 109.5 . . ?
C14 C17D H17D 109.5 . . ?
C14 C17D H17E 109.5 . . ?
H17D C17D H17E 109.5 . . ?
C14 C17D H17F 109.5 . . ?
H17D C17D H17F 109.5 . . ?
H17E C17D H17F 109.5 . . ?
N2 C18 C19 116.91(14) . . ?
N2 C18 H18A 108.1 . . ?
C19 C18 H18A 108.1 . . ?
N2 C18 H18B 108.1 . . ?
C19 C18 H18B 108.1 . . ?
H18A C18 H18B 107.3 . . ?
C24 C19 C20 118.75(17) . . ?
C24 C19 C18 122.88(16) . . ?
C20 C19 C18 118.35(17) . . ?
C21 C20 C19 120.5(2) . . ?
C21 C20 H20 119.7 . . ?
C19 C20 H20 119.7 . . ?
C22 C21 C20 120.1(2) . . ?
C22 C21 H21A 119.9 . . ?
C20 C21 H21A 119.9 . . ?
C21 C22 C23 120.0(2) . . ?
C21 C22 H22 120.0 . . ?
C23 C22 H22 120.0 . . ?
C22 C23 C24 119.7(2) . . ?
C22 C23 H23 120.1 . . ?
C24 C23 H23 120.1 . . ?
C19 C24 C23 120.92(19) . . ?
C19 C24 H24 119.5 . . ?
C23 C24 H24 119.5 . . ?
C26 C25 N2 121.65(14) . . ?
C26 C25 C30 118.67(14) . . ?
N2 C25 C30 119.65(14) . . ?
C25 C26 C27 121.13(15) . . ?
C25 C26 H26 119.4 . . ?
C27 C26 H26 119.4 . . ?
C28 C27 C26 119.26(15) . . ?
C28 C27 C31 122.51(14) . . ?
C26 C27 C31 118.20(14) . . ?
C27 C28 C29 120.44(14) . . ?
C27 C28 H28 119.8 . . ?
C29 C28 H28 119.8 . . ?
C30 C29 C28 119.40(14) . . ?
C30 C29 N3 119.62(14) . . ?
C28 C29 N3 120.88(14) . . ?
C29 C30 C25 121.06(14) . . ?
C29 C30 H30 119.5 . . ?
C25 C30 H30 119.5 . . ?
C32 C31 C34 107.94(14) . . ?
C32 C31 C27 112.42(14) . . ?
C34 C31 C27 109.85(14) . . ?
C32 C31 C33 108.85(15) . . ?
C34 C31 C33 109.30(14) . . ?
C27 C31 C33 108.44(13) . . ?
C31 C32 H32A 109.5 . . ?
C31 C32 H32B 109.5 . . ?
H32A C32 H32B 109.5 . . ?
C31 C32 H32C 109.5 . . ?
H32A C32 H32C 109.5 . . ?
H32B C32 H32C 109.5 . . ?
C31 C33 H33A 109.5 . . ?
C31 C33 H33B 109.5 . . ?
H33A C33 H33B 109.5 . . ?
C31 C33 H33C 109.5 . . ?
H33A C33 H33C 109.5 . . ?
H33B C33 H33C 109.5 . . ?
C31 C34 H34A 109.5 . . ?
C31 C34 H34B 109.5 . . ?
H34A C34 H34B 109.5 . . ?
C31 C34 H34C 109.5 . . ?
H34A C34 H34C 109.5 . . ?
H34B C34 H34C 109.5 . . ?
N3 C35 C36 115.82(13) . . ?
N3 C35 H35A 108.3 . . ?
C36 C35 H35A 108.3 . . ?
N3 C35 H35B 108.3 . . ?
C36 C35 H35B 108.3 . . ?
H35A C35 H35B 107.4 . . ?
C37 C36 C41 117.94(16) . . ?
C37 C36 C35 118.65(15) . . ?
C41 C36 C35 123.40(15) . . ?
C38 C37 C36 121.17(18) . . ?
C38 C37 H37 119.4 . . ?
C36 C37 H37 119.4 . . ?
C39 C38 C37 120.33(18) . . ?
C39 C38 H38 119.8 . . ?
C37 C38 H38 119.8 . . ?
C40 C39 C38 119.28(18) . . ?
C40 C39 H39 120.4 . . ?
C38 C39 H39 120.4 . . ?
C39 C40 C41 120.52(17) . . ?
C39 C40 H40 119.7 . . ?
C41 C40 H40 119.7 . . ?
C40 C41 C36 120.75(16) . . ?
C40 C41 H41 119.6 . . ?
C36 C41 H41 119.6 . . ?
C47 C42 C43 118.33(14) . . ?
C47 C42 N3 121.44(14) . . ?
C43 C42 N3 120.10(14) . . ?
C44 C43 C42 122.05(15) . . ?
C44 C43 H43 119.0 . . ?
C42 C43 H43 119.0 . . ?
C43 C44 C45 118.37(15) . . ?
C43 C44 C48 122.14(15) . . ?
C45 C44 C48 119.48(14) . . ?
C46 C45 C44 119.98(15) . . ?
C46 C45 H45 120.0 . . ?
C44 C45 H45 120.0 . . ?
C45 C46 C47 121.48(15) . . ?
C45 C46 N1 119.16(14) . 2_556 ?
C47 C46 N1 119.23(14) . 2_556 ?
C46 C47 C42 119.74(15) . . ?
C46 C47 H47 120.1 . . ?
C42 C47 H47 120.1 . . ?
C51 C48 C49 108.73(18) . . ?
C51 C48 C50 107.97(16) . . ?
C49 C48 C50 109.12(17) . . ?
C51 C48 C44 112.17(15) . . ?
C49 C48 C44 109.67(16) . . ?
C50 C48 C44 109.13(14) . . ?
C48 C49 H49A 109.5 . . ?
C48 C49 H49B 109.5 . . ?
H49A C49 H49B 109.5 . . ?
C48 C49 H49C 109.5 . . ?
H49A C49 H49C 109.5 . . ?
H49B C49 H49C 109.5 . . ?
C48 C50 H50A 109.5 . . ?
C48 C50 H50B 109.5 . . ?
H50A C50 H50B 109.5 . . ?
C48 C50 H50C 109.5 . . ?
H50A C50 H50C 109.5 . . ?
H50B C50 H50C 109.5 . . ?
C48 C51 H51A 109.5 . . ?
C48 C51 H51B 109.5 . . ?
H51A C51 H51B 109.5 . . ?
C48 C51 H51C 109.5 . . ?
H51A C51 H51C 109.5 . . ?
H51B C51 H51C 109.5 . . ?

loop_
_geom_bond_atom_site_label_1
_geom_bond_atom_site_label_2
_geom_bond_distance
_geom_bond_site_symmetry_2
_geom_bond_publ_flag
N1 C8 1.399(2) . ?
N1 C46 1.441(2) 2_556 ?
N1 C1 1.462(2) . ?
N2 C25 1.395(2) . ?
N2 C12 1.442(2) . ?
N2 C18 1.452(2) . ?
N3 C42 1.416(2) . ?
N3 C29 1.4197(19) . ?
N3 C35 1.4627(19) . ?
C1 C2 1.518(2) . ?
C1 H1A 0.9900 . ?
C1 H1B 0.9900 . ?
C2 C3 1.384(2) . ?
C2 C7 1.385(2) . ?
C3 C4 1.382(2) . ?
C3 H3 0.9500 . ?
C4 C5 1.381(3) . ?
C4 H4 0.9500 . ?
C5 C6 1.379(3) . ?
C5 H5 0.9500 . ?
C6 C7 1.384(2) . ?
C6 H6 0.9500 . ?
C7 H7 0.9500 . ?
C8 C13 1.399(2) . ?
C8 C9 1.400(2) . ?
C9 C10 1.390(2) . ?
C9 H9 0.9500 . ?
C10 C11 1.395(2) . ?
C10 C14 1.541(2) . ?
C11 C12 1.390(2) . ?
C11 H11 0.9500 . ?
C12 C13 1.383(2) . ?
C13 H13 0.9500 . ?
C14 C15 1.508(4) . ?
C14 C16D 1.513(10) . ?
C14 C17 1.527(4) . ?
C14 C17D 1.532(13) . ?
C14 C16 1.541(3) . ?
C14 C15D 1.563(12) . ?
C15 H15A 0.9800 . ?
C15 H15B 0.9800 . ?
C15 H15C 0.9800 . ?
C16 H16A 0.9800 . ?
C16 H16B 0.9800 . ?
C16 H16C 0.9800 . ?
C17 H17A 0.9800 . ?
C17 H17B 0.9800 . ?
C17 H17C 0.9800 . ?
C15D H15D 0.9800 . ?
C15D H15E 0.9800 . ?
C15D H15F 0.9800 . ?
C16D H16D 0.9800 . ?
C16D H16E 0.9800 . ?
C16D H16F 0.9800 . ?
C17D H17D 0.9800 . ?
C17D H17E 0.9800 . ?
C17D H17F 0.9800 . ?
C18 C19 1.518(2) . ?
C18 H18A 0.9900 . ?
C18 H18B 0.9900 . ?
C19 C24 1.383(3) . ?
C19 C20 1.388(3) . ?
C20 C21 1.385(3) . ?
C20 H20 0.9500 . ?
C21 C22 1.377(4) . ?
C21 H21A 0.9500 . ?
C22 C23 1.382(3) . ?
C22 H22 0.9500 . ?
C23 C24 1.384(3) . ?
C23 H23 0.9500 . ?
C24 H24 0.9500 . ?
C25 C26 1.392(2) . ?
C25 C30 1.400(2) . ?
C26 C27 1.398(2) . ?
C26 H26 0.9500 . ?
C27 C28 1.388(2) . ?
C27 C31 1.537(2) . ?
C28 C29 1.404(2) . ?
C28 H28 0.9500 . ?
C29 C30 1.386(2) . ?
C30 H30 0.9500 . ?
C31 C32 1.530(2) . ?
C31 C34 1.534(2) . ?
C31 C33 1.539(2) . ?
C32 H32A 0.9800 . ?
C32 H32B 0.9800 . ?
C32 H32C 0.9800 . ?
C33 H33A 0.9800 . ?
C33 H33B 0.9800 . ?
C33 H33C 0.9800 . ?
C34 H34A 0.9800 . ?
C34 H34B 0.9800 . ?
C34 H34C 0.9800 . ?
C35 C36 1.515(2) . ?
C35 H35A 0.9900 . ?
C35 H35B 0.9900 . ?
C36 C37 1.388(2) . ?
C36 C41 1.392(2) . ?
C37 C38 1.379(3) . ?
C37 H37 0.9500 . ?
C38 C39 1.379(3) . ?
C38 H38 0.9500 . ?
C39 C40 1.377(3) . ?
C39 H39 0.9500 . ?
C40 C41 1.383(2) . ?
C40 H40 0.9500 . ?
C41 H41 0.9500 . ?
C42 C47 1.396(2) . ?
C42 C43 1.402(2) . ?
C43 C44 1.387(2) . ?
C43 H43 0.9500 . ?
C44 C45 1.399(2) . ?
C44 C48 1.538(2) . ?
C45 C46 1.380(2) . ?
C45 H45 0.9500 . ?
C46 C47 1.383(2) . ?
C46 N1 1.441(2) 2_556 ?
C47 H47 0.9500 . ?
C48 C51 1.523(3) . ?
C48 C49 1.530(3) . ?
C48 C50 1.530(3) . ?
C49 H49A 0.9800 . ?
C49 H49B 0.9800 . ?
C49 H49C 0.9800 . ?
C50 H50A 0.9800 . ?
C50 H50B 0.9800 . ?
C50 H50C 0.9800 . ?
C51 H51A 0.9800 . ?
C51 H51B 0.9800 . ?
C51 H51C 0.9800 . ?

loop_
_geom_torsion_atom_site_label_1
_geom_torsion_atom_site_label_2
_geom_torsion_atom_site_label_3
_geom_torsion_atom_site_label_4
_geom_torsion
_geom_torsion_site_symmetry_1
_geom_torsion_site_symmetry_2
_geom_torsion_site_symmetry_3
_geom_torsion_site_symmetry_4
_geom_torsion_publ_flag
C8 N1 C1 C2 -82.65(18) . . . . ?
C46 N1 C1 C2 121.24(15) 2_556 . . . ?
N1 C1 C2 C3 -50.2(2) . . . . ?
N1 C1 C2 C7 130.21(16) . . . . ?
C7 C2 C3 C4 -0.5(3) . . . . ?
C1 C2 C3 C4 179.92(17) . . . . ?
C2 C3 C4 C5 -0.3(3) . . . . ?
C3 C4 C5 C6 0.7(3) . . . . ?
C4 C5 C6 C7 -0.5(3) . . . . ?
C5 C6 C7 C2 -0.3(3) . . . . ?
C3 C2 C7 C6 0.7(3) . . . . ?
C1 C2 C7 C6 -179.65(16) . . . . ?
C46 N1 C8 C13 -7.5(2) 2_556 . . . ?
C1 N1 C8 C13 -163.44(14) . . . . ?
C46 N1 C8 C9 172.40(14) 2_556 . . . ?
C1 N1 C8 C9 16.4(2) . . . . ?
C13 C8 C9 C10 0.2(2) . . . . ?
N1 C8 C9 C10 -179.74(14) . . . . ?
C8 C9 C10 C11 0.0(2) . . . . ?
C8 C9 C10 C14 -176.99(15) . . . . ?
C9 C10 C11 C12 -0.1(2) . . . . ?
C14 C10 C11 C12 176.82(14) . . . . ?
C10 C11 C12 C13 0.1(2) . . . . ?
C10 C11 C12 N2 178.62(14) . . . . ?
C25 N2 C12 C13 101.69(17) . . . . ?
C18 N2 C12 C13 -72.12(19) . . . . ?
C25 N2 C12 C11 -76.86(19) . . . . ?
C18 N2 C12 C11 109.33(17) . . . . ?
C11 C12 C13 C8 0.0(2) . . . . ?
N2 C12 C13 C8 -178.48(14) . . . . ?
N1 C8 C13 C12 179.72(14) . . . . ?
C9 C8 C13 C12 -0.2(2) . . . . ?
C9 C10 C14 C15 92.4(3) . . . . ?
C11 C10 C14 C15 -84.5(3) . . . . ?
C9 C10 C14 C16D -173.8(10) . . . . ?
C11 C10 C14 C16D 9.3(10) . . . . ?
C9 C10 C14 C17 -29.4(3) . . . . ?
C11 C10 C14 C17 153.7(3) . . . . ?
C9 C10 C14 C17D -45.2(9) . . . . ?
C11 C10 C14 C17D 137.9(9) . . . . ?
C9 C10 C14 C16 -147.5(3) . . . . ?
C11 C10 C14 C16 35.6(3) . . . . ?
C9 C10 C14 C15D 67.0(10) . . . . ?
C11 C10 C14 C15D -109.9(10) . . . . ?
C25 N2 C18 C19 -63.4(2) . . . . ?
C12 N2 C18 C19 110.34(16) . . . . ?
N2 C18 C19 C24 -14.2(2) . . . . ?
N2 C18 C19 C20 164.26(16) . . . . ?
C24 C19 C20 C21 -0.4(3) . . . . ?
C18 C19 C20 C21 -178.94(18) . . . . ?
C19 C20 C21 C22 0.0(4) . . . . ?
C20 C21 C22 C23 0.1(4) . . . . ?
C21 C22 C23 C24 0.0(4) . . . . ?
C20 C19 C24 C23 0.5(3) . . . . ?
C18 C19 C24 C23 179.03(17) . . . . ?
C22 C23 C24 C19 -0.4(3) . . . . ?
C12 N2 C25 C26 179.94(14) . . . . ?
C18 N2 C25 C26 -6.4(2) . . . . ?
C12 N2 C25 C30 -1.7(2) . . . . ?
C18 N2 C25 C30 171.88(14) . . . . ?
N2 C25 C26 C27 176.98(15) . . . . ?
C30 C25 C26 C27 -1.3(2) . . . . ?
C25 C26 C27 C28 1.6(2) . . . . ?
C25 C26 C27 C31 179.74(14) . . . . ?
C26 C27 C28 C29 -0.3(2) . . . . ?
C31 C27 C28 C29 -178.30(14) . . . . ?
C27 C28 C29 C30 -1.3(2) . . . . ?
C27 C28 C29 N3 174.88(14) . . . . ?
C42 N3 C29 C30 -140.44(15) . . . . ?
C35 N3 C29 C30 20.0(2) . . . . ?
C42 N3 C29 C28 43.4(2) . . . . ?
C35 N3 C29 C28 -156.24(14) . . . . ?
C28 C29 C30 C25 1.6(2) . . . . ?
N3 C29 C30 C25 -174.63(13) . . . . ?
C26 C25 C30 C29 -0.3(2) . . . . ?
N2 C25 C30 C29 -178.67(14) . . . . ?
C28 C27 C31 C32 -6.8(2) . . . . ?
C26 C27 C31 C32 175.13(15) . . . . ?
C28 C27 C31 C34 -127.04(16) . . . . ?
C26 C27 C31 C34 54.91(19) . . . . ?
C28 C27 C31 C33 113.57(17) . . . . ?
C26 C27 C31 C33 -64.48(19) . . . . ?
C42 N3 C35 C36 75.68(18) . . . . ?
C29 N3 C35 C36 -85.74(17) . . . . ?
N3 C35 C36 C37 173.48(14) . . . . ?
N3 C35 C36 C41 -5.5(2) . . . . ?
C41 C36 C37 C38 0.3(3) . . . . ?
C35 C36 C37 C38 -178.70(17) . . . . ?
C36 C37 C38 C39 -1.0(3) . . . . ?
C37 C38 C39 C40 0.6(3) . . . . ?
C38 C39 C40 C41 0.3(3) . . . . ?
C39 C40 C41 C36 -0.9(3) . . . . ?
C37 C36 C41 C40 0.6(2) . . . . ?
C35 C36 C41 C40 179.58(15) . . . . ?
C29 N3 C42 C47 20.1(2) . . . . ?
C35 N3 C42 C47 -140.05(15) . . . . ?
C29 N3 C42 C43 -164.08(14) . . . . ?
C35 N3 C42 C43 35.8(2) . . . . ?
C47 C42 C43 C44 1.1(2) . . . . ?
N3 C42 C43 C44 -174.85(15) . . . . ?
C42 C43 C44 C45 -2.2(2) . . . . ?
C42 C43 C44 C48 176.84(15) . . . . ?
C43 C44 C45 C46 1.7(2) . . . . ?
C48 C44 C45 C46 -177.41(15) . . . . ?
C44 C45 C46 C47 0.0(2) . . . . ?
C44 C45 C46 N1 175.86(14) . . . 2_556 ?
C45 C46 C47 C42 -1.1(2) . . . . ?
N1 C46 C47 C42 -177.01(14) 2_556 . . . ?
C43 C42 C47 C46 0.6(2) . . . . ?
N3 C42 C47 C46 176.47(14) . . . . ?
C43 C44 C48 C51 -4.6(2) . . . . ?
C45 C44 C48 C51 174.40(17) . . . . ?
C43 C44 C48 C49 116.3(2) . . . . ?
C45 C44 C48 C49 -64.7(2) . . . . ?
C43 C44 C48 C50 -124.24(18) . . . . ?
C45 C44 C48 C50 54.8(2) . . . . ?
C1 N1 C46 C47 65.52(19) . . 2_556 2_556 ?
